data_1511444
loop_
_publ_author_name
'Du Chenxia'
'Wu Xicheng'
'Pan Shilie'
'Fu Peizhen'
'Chen Chuangyan'
'Zhang Guochun'

_publ_section_title
;
 Study on the growth, structure of nonlinear optical crystal Ba B P O5
;
_journal_name_full 'Rengong Jingti Xuebao'
_journal_page_first 281
_journal_page_last 285
_journal_volume 32
_journal_year 2003
_chemical_formula_sum 'B Ba O5 P'
_chemical_name_systematic 'Ba (B P O5)'
_space_group_IT_number 154
_symmetry_space_group_name_Hall 'P 32 2"'
_symmetry_space_group_name_H-M 'P 32 2 1'
_cell_angle_alpha 90
_cell_angle_beta 90
_cell_angle_gamma 120
_cell_formula_units_Z 3
_cell_length_a 7.1329
_cell_length_b 7.1329
_cell_length_c 7.0368
_cell_volume 310.055
_citation_journal_id_ASTM RJXUEN
_cod_data_source_file boron0-1_69.cif
_cod_data_source_block B1Ba1O5P1
_cod_original_cell_volume 310.0546
_cod_original_formula_sum 'B1 Ba1 O5 P1'
_cod_database_code 1511444

loop_
_symmetry_equiv_pos_as_xyz
x,y,z
-y,x-y,z+2/3
-x+y,-x,z+1/3
y,x,-z
-x,-x+y,-z+2/3
x-y,-y,-z+1/3

loop_
_atom_site_label
_atom_site_type_symbol
_atom_site_fract_x
_atom_site_fract_y
_atom_site_fract_z
_atom_site_occupancy
_atom_site_U_iso_or_equiv
B1 B+3 -0.0931 0.9069 0 1 0.0
O1 O-2 0.139 0.8161 0.7028 1 0.0
O2 O-2 0.8577 0.4304 0.7006 1 0.0
Ba1 Ba+2 0 0.605 0.3333 1 0.0
O3 O-2 0.0421 0 0.1667 1 0.0
P1 P+5 0 0.6103 0.8333 1 0.0
